data_4336771
loop_
_publ_author_name
'Junichi Nishijo'
'Masaya Enomoto'

_publ_section_title
;
 A Series of Weak Ferromagnets Based on a Chromium-Acetylide-TTF Type
 Complex: Correlation of the Structures and Magnetic Properties and Origin
 of the Weak Ferromagnetism
;
_journal_name_full 'Inorganic Chemistry'
_journal_page_first 13263
_journal_page_last 13268
_journal_paper_doi 10.1021/ic402217c
_journal_volume 52
_journal_year 2013
_chemical_formula_moiety 'C32 H38 Cr N4 S12 2+, 2(Cl O4 1-), 3(C6 H5 Br)'
_chemical_formula_sum 'C50 H53 Br3 Cl2 Cr N4 O8 S12'
_chemical_formula_weight 1585.31
_chemical_name_common '[CrCyclam(C2MeEDT-TTF)2][ClO4]2(PhBr)3'
_chemical_name_systematic
; 
 ? 
;
_space_group_IT_number 15
_symmetry_cell_setting monoclinic
_symmetry_space_group_name_Hall '-C 2yc'
_symmetry_space_group_name_H-M 'C 1 2/c 1'
_atom_sites_solution_hydrogens geom
_atom_sites_solution_primary direct
_atom_sites_solution_secondary difmap
_audit_creation_method SHELXL-97
_cell_angle_alpha 90.00
_cell_angle_beta 103.822(2)
_cell_angle_gamma 90.00
_cell_formula_units_Z 4
_cell_length_a 32.898(3)
_cell_length_b 11.9855(9)
_cell_length_c 16.2103(14)
_cell_measurement_reflns_used 11155
_cell_measurement_temperature 293(2)
_cell_measurement_theta_max 30.6329
_cell_measurement_theta_min 2.0217
_cell_volume 6206.6(9)
_computing_cell_refinement 'CrystalClear (Rigaku/MSC Inc., 2006)'
_computing_data_collection 'CrystalClear (Rigaku/MSC Inc., 2006)'
_computing_data_reduction 'CrystalClear (Rigaku/MSC Inc., 2006)'
_computing_structure_refinement 'SHELXL-97 (Sheldrick, 1997)'
_computing_structure_solution 'SIR2004 (M. C. Burla et al.)'
_diffrn_ambient_temperature 293(2)
_diffrn_detector_area_resol_mean 14.7059
_diffrn_measured_fraction_theta_full 0.996
_diffrn_measured_fraction_theta_max 0.996
_diffrn_measurement_details
;
scan:
    Number of images: 360
               Slice: -80.0000 - 100.0000
         Image width: 0.5000
            Exp time: 5.0000
       Rotation axis: Phi
               Omega: 0.0000
                 Chi: 0.0000
                 Phi: 0.0000
                 XTD: 34.9936
              2theta: 10.2279
scan:
    Number of images: 98
               Slice: -29.5000 - 19.5000
         Image width: 0.5000
            Exp time: 5.0000
       Rotation axis: Omega
               Omega: 0.0000
                 Chi: 90.0000
                 Phi: 0.0000
                 XTD: 34.9936
              2theta: 10.2279
scan:
    Number of images: 98
               Slice: -29.5000 - 19.5000
         Image width: 0.5000
            Exp time: 5.0000
       Rotation axis: Omega
               Omega: 0.0000
                 Chi: 90.0000
                 Phi: 90.0000
                 XTD: 34.9936
              2theta: 10.2279
scan:
    Number of images: 98
               Slice: -29.5000 - 19.5000
         Image width: 0.5000
            Exp time: 5.0000
       Rotation axis: Omega
               Omega: 0.0000
                 Chi: 90.0000
                 Phi: 180.0000
                 XTD: 34.9936
              2theta: 10.2279
;
_diffrn_measurement_device_type 'Rigaku AFC7R with CCD detector'
_diffrn_measurement_method dtprofit.ref
_diffrn_radiation_monochromator graphite
_diffrn_radiation_source 'fine-focus sealed tube'
_diffrn_radiation_type MoK\a
_diffrn_radiation_wavelength 0.71073
_diffrn_reflns_av_R_equivalents 0.0223
_diffrn_reflns_av_sigmaI/netI 0.0209
_diffrn_reflns_limit_h_max 37
_diffrn_reflns_limit_h_min -44
_diffrn_reflns_limit_k_max 16
_diffrn_reflns_limit_k_min -16
_diffrn_reflns_limit_l_max 22
_diffrn_reflns_limit_l_min -17
_diffrn_reflns_number 30464
_diffrn_reflns_theta_full 28.9
_diffrn_reflns_theta_max 28.9
_diffrn_reflns_theta_min 2.14
_exptl_absorpt_coefficient_mu 2.660
_exptl_absorpt_correction_T_max 0.836
_exptl_absorpt_correction_T_min 0.686
_exptl_absorpt_correction_type numerical
_exptl_absorpt_process_details
; 
 CrystalClear-SM 1.3.6 SP3 r6 (Rigaku/MSC Inc., 2006) 
;
_exptl_crystal_colour black
_exptl_crystal_density_diffrn 1.697
_exptl_crystal_description block
_exptl_crystal_F_000 3200
_exptl_crystal_size_max 0.20
_exptl_crystal_size_mid 0.15
_exptl_crystal_size_min 0.10
_refine_diff_density_max 0.899
_refine_diff_density_min -1.399
_refine_diff_density_rms 0.095
_refine_ls_extinction_method none
_refine_ls_goodness_of_fit_ref 1.118
_refine_ls_hydrogen_treatment mixed
_refine_ls_matrix_type full
_refine_ls_number_parameters 395
_refine_ls_number_reflns 8140
_refine_ls_number_restraints 14
_refine_ls_restrained_S_all 1.119
_refine_ls_R_factor_all 0.0786
_refine_ls_R_factor_gt 0.0679
_refine_ls_shift/su_max 0.026
_refine_ls_shift/su_mean 0.002
_refine_ls_structure_factor_coef Fsqd
_refine_ls_weighting_details 'calc w=1/[\s^2^(Fo^2^)+(0.1131P)^2^+7.8682P] where P=(Fo^2^+2Fc^2^)/3'
_refine_ls_weighting_scheme calc
_refine_ls_wR_factor_gt 0.1935
_refine_ls_wR_factor_ref 0.2053
_reflns_number_gt 6873
_reflns_number_total 8140
_reflns_threshold_expression >2sigma(I)
_cod_data_source_file ic402217c_si_001_3.cif
_cod_data_source_block '[CrCyclam(C2MeEDT-TTF)2][ClO4]2(PhBr)3'
_cod_database_code 4336771

loop_
_symmetry_equiv_pos_as_xyz
'x, y, z'
'-x, y, -z+1/2'
'x+1/2, y+1/2, z'
'-x+1/2, y+1/2, -z+1/2'
'-x, -y, -z'
'x, -y, z-1/2'
'-x+1/2, -y+1/2, -z'
'x+1/2, -y+1/2, z-1/2'

loop_
_atom_site_label
_atom_site_type_symbol
_atom_site_fract_x
_atom_site_fract_y
_atom_site_fract_z
_atom_site_U_iso_or_equiv
_atom_site_adp_type
_atom_site_occupancy
_atom_site_symmetry_multiplicity
_atom_site_calc_flag
_atom_site_refinement_flags
_atom_site_disorder_assembly
_atom_site_disorder_group
Cr1 Cr 0.2500 0.2500 0.5000 0.03246(17) Uani 1 2 d S . .
S1 S 0.42477(2) 0.16563(8) 0.50634(5) 0.0452(2) Uani 1 1 d . . .
S2 S 0.42552(2) 0.06439(8) 0.34250(5) 0.0473(2) Uani 1 1 d . . .
S3 S 0.52652(2) 0.18615(9) 0.54801(6) 0.0519(2) Uani 1 1 d . . .
S4 S 0.52519(2) 0.08412(10) 0.38303(6) 0.0559(3) Uani 1 1 d . . .
S5 S 0.61791(3) 0.22201(10) 0.59522(6) 0.0593(3) Uani 1 1 d . . .
S6 S 0.61507(3) 0.09832(12) 0.39699(7) 0.0658(3) Uani 1 1 d . . .
N1 N 0.27505(8) 0.4056(2) 0.53724(18) 0.0418(6) Uani 1 1 d . . .
H1 H 0.2557 0.4433 0.5582 0.050 Uiso 1 1 calc R . .
N2 N 0.26432(8) 0.1839(2) 0.62161(17) 0.0402(5) Uani 1 1 d . . .
H2 H 0.2440 0.2068 0.6471 0.048 Uiso 1 1 calc R . .
C1 C 0.31470(11) 0.4051(3) 0.6052(2) 0.0515(8) Uani 1 1 d . . .
H1A H 0.3234 0.4813 0.6199 0.062 Uiso 1 1 calc R . .
H1B H 0.3365 0.3688 0.5841 0.062 Uiso 1 1 calc R . .
C2 C 0.30921(12) 0.3444(4) 0.6844(2) 0.0559(9) Uani 1 1 d . . .
H2A H 0.3331 0.3617 0.7308 0.067 Uiso 1 1 calc R . .
H2B H 0.2845 0.3738 0.6995 0.067 Uiso 1 1 calc R . .
C3 C 0.30502(11) 0.2192(3) 0.6772(2) 0.0512(8) Uani 1 1 d . . .
H3A H 0.3276 0.1898 0.6546 0.061 Uiso 1 1 calc R . .
H3B H 0.3078 0.1878 0.7334 0.061 Uiso 1 1 calc R . .
C4 C 0.26003(12) 0.0615(3) 0.6111(2) 0.0519(8) Uani 1 1 d . . .
H4A H 0.2574 0.0275 0.6639 0.062 Uiso 1 1 calc R . .
H4B H 0.2847 0.0310 0.5963 0.062 Uiso 1 1 calc R . .
C5 C 0.22145(12) 0.0361(3) 0.5412(2) 0.0506(8) Uani 1 1 d . . .
H5A H 0.2192 -0.0437 0.5311 0.061 Uiso 1 1 calc R . .
H5B H 0.1966 0.0610 0.5580 0.061 Uiso 1 1 calc R . .
C6 C 0.30699(9) 0.1972(3) 0.4797(2) 0.0381(6) Uani 1 1 d . . .
C7 C 0.33929(9) 0.1696(3) 0.4615(2) 0.0396(6) Uani 1 1 d . . .
C8 C 0.33901(10) 0.0635(4) 0.2915(2) 0.0537(9) Uani 1 1 d . . .
H8A H 0.3154 0.0530 0.3158 0.081 Uiso 1 1 calc R . .
H8B H 0.3443 -0.0041 0.2640 0.081 Uiso 1 1 calc R . .
H8C H 0.3332 0.1229 0.2506 0.081 Uiso 1 1 calc R . .
C9 C 0.37602(9) 0.1394(3) 0.4360(2) 0.0383(6) Uani 1 1 d . . .
C10 C 0.37664(8) 0.0926(3) 0.3602(2) 0.0391(6) Uani 1 1 d . . .
C11 C 0.45440(9) 0.1199(3) 0.4376(2) 0.0433(7) Uani 1 1 d . . .
C12 C 0.49701(9) 0.1278(3) 0.4556(2) 0.0456(7) Uani 1 1 d . . .
C13 C 0.57447(9) 0.1727(3) 0.5197(2) 0.0448(7) Uani 1 1 d . . .
C14 C 0.57384(9) 0.1267(3) 0.4446(2) 0.0473(7) Uani 1 1 d . . .
C15 C 0.65431(11) 0.2371(4) 0.5282(3) 0.0598(10) Uani 1 1 d . . .
H15A H 0.6444 0.2955 0.4868 0.072 Uiso 1 1 calc R . .
H15B H 0.6813 0.2600 0.5628 0.072 Uiso 1 1 calc R . .
C16 C 0.65971(10) 0.1306(4) 0.4820(3) 0.0573(9) Uani 1 1 d . . .
H16A H 0.6646 0.0694 0.5223 0.069 Uiso 1 1 calc R . .
H16B H 0.6842 0.1375 0.4590 0.069 Uiso 1 1 calc R . .
Cl1 Cl 0.26934(3) 0.31847(8) 0.16683(6) 0.0538(2) Uani 1 1 d . . .
O1 O 0.28976(13) 0.3456(5) 0.2515(2) 0.1041(14) Uani 1 1 d . . .
O2 O 0.24851(13) 0.2158(3) 0.1685(3) 0.1033(15) Uani 1 1 d . . .
O3 O 0.30008(15) 0.3125(4) 0.1198(3) 0.1028(14) Uani 1 1 d . . .
O4 O 0.24012(12) 0.4036(3) 0.1337(3) 0.0933(12) Uani 1 1 d . . .
Br1 Br 0.41512(3) 0.49630(8) 0.52085(7) 0.1255(3) Uani 1 1 d . . .
C93 C 0.3888(2) 0.4219(7) 0.3498(6) 0.110(2) Uani 1 1 d . . .
H93 H 0.3620 0.4398 0.3548 0.133 Uiso 1 1 calc R . .
C94 C 0.3950(3) 0.3765(8) 0.2753(6) 0.121(3) Uani 1 1 d . . .
H94 H 0.3718 0.3647 0.2304 0.146 Uiso 1 1 calc R . .
C95 C 0.4333(3) 0.3487(8) 0.2649(7) 0.129(3) Uani 1 1 d . . .
H95 H 0.4369 0.3181 0.2145 0.155 Uiso 1 1 calc R . .
C96 C 0.4671(3) 0.3683(8) 0.3337(7) 0.127(3) Uani 1 1 d . . .
H96 H 0.4941 0.3520 0.3286 0.153 Uiso 1 1 calc R . .
C97 C 0.4616(2) 0.4116(7) 0.4095(6) 0.111(2) Uani 1 1 d . . .
H97 H 0.4844 0.4209 0.4556 0.134 Uiso 1 1 calc R . .
C98 C 0.42267(18) 0.4401(5) 0.4159(5) 0.0930(18) Uani 1 1 d . . .
Br2 Br 0.57678(6) 0.2620(3) 0.78017(13) 0.1549(12) Uani 0.50 1 d PD A -1
C100 C 0.5191(3) 0.2643(7) 0.7644(5) 0.068(2) Uiso 0.50 1 d PD A -1
C102 C 0.4945(4) 0.1719(6) 0.7432(9) 0.068(2) Uiso 0.50 1 d PD A -1
H102 H 0.5075 0.1035 0.7409 0.081 Uiso 0.50 1 calc PR A -1
C103 C 0.4516(3) 0.1745(9) 0.7250(7) 0.083(3) Uiso 0.50 1 d PD A -1
H103 H 0.4358 0.1119 0.7043 0.100 Uiso 0.50 1 calc PR A -1
C104 C 0.4997(4) 0.3637(10) 0.7756(8) 0.107(4) Uiso 0.50 1 d PD A -1
H104 H 0.5157 0.4272 0.7931 0.128 Uiso 0.50 1 calc PR A -1
C105 C 0.4322(5) 0.2766(17) 0.739(2) 0.21(2) Uiso 0.50 1 d PD A -1
H105 H 0.4035 0.2802 0.7331 0.249 Uiso 0.50 1 calc PR A -1
C101 C 0.4565(4) 0.3688(12) 0.7610(10) 0.115(4) Uiso 0.50 1 d PD A -1
H101 H 0.4438 0.4369 0.7664 0.138 Uiso 0.50 1 calc PR A -1

loop_
_atom_site_aniso_label
_atom_site_aniso_U_11
_atom_site_aniso_U_22
_atom_site_aniso_U_33
_atom_site_aniso_U_23
_atom_site_aniso_U_13
_atom_site_aniso_U_12
Cr1 0.0219(3) 0.0397(3) 0.0374(3) 0.0022(2) 0.0101(2) 0.0047(2)
S1 0.0272(3) 0.0659(5) 0.0441(4) -0.0130(3) 0.0115(3) 0.0012(3)
S2 0.0278(4) 0.0735(6) 0.0414(4) -0.0128(4) 0.0102(3) 0.0031(3)
S3 0.0297(4) 0.0815(6) 0.0452(4) -0.0162(4) 0.0101(3) -0.0003(4)
S4 0.0275(4) 0.0978(7) 0.0436(4) -0.0165(4) 0.0111(3) 0.0017(4)
S5 0.0363(4) 0.0832(7) 0.0548(5) -0.0069(5) 0.0035(4) -0.0119(4)
S6 0.0324(4) 0.1144(9) 0.0558(5) -0.0048(5) 0.0207(4) 0.0028(5)
N1 0.0331(12) 0.0446(14) 0.0491(15) -0.0001(11) 0.0127(10) 0.0027(10)
N2 0.0351(12) 0.0469(14) 0.0397(13) 0.0060(10) 0.0113(10) 0.0083(10)
C1 0.0399(17) 0.0538(19) 0.058(2) -0.0061(16) 0.0063(14) -0.0033(14)
C2 0.0496(19) 0.066(2) 0.0466(19) -0.0076(16) 0.0006(14) 0.0025(16)
C3 0.0459(18) 0.062(2) 0.0412(17) 0.0037(15) 0.0017(13) 0.0123(15)
C4 0.0518(19) 0.0494(19) 0.055(2) 0.0097(15) 0.0128(15) 0.0069(15)
C5 0.0532(19) 0.0423(16) 0.058(2) 0.0080(15) 0.0177(15) -0.0054(14)
C6 0.0273(13) 0.0432(15) 0.0450(16) 0.0023(12) 0.0115(11) 0.0051(10)
C7 0.0272(13) 0.0476(16) 0.0448(16) 0.0015(12) 0.0099(11) 0.0030(11)
C8 0.0309(15) 0.078(3) 0.0482(19) -0.0066(17) 0.0016(12) -0.0013(15)
C9 0.0263(12) 0.0438(15) 0.0469(16) -0.0007(12) 0.0129(11) 0.0007(10)
C10 0.0248(12) 0.0495(16) 0.0430(15) -0.0006(12) 0.0084(10) 0.0018(11)
C11 0.0249(13) 0.064(2) 0.0425(16) -0.0068(14) 0.0101(11) 0.0030(12)
C12 0.0260(13) 0.069(2) 0.0419(16) -0.0083(15) 0.0090(11) 0.0003(13)
C13 0.0267(13) 0.063(2) 0.0442(16) 0.0001(14) 0.0075(11) -0.0029(12)
C14 0.0273(13) 0.073(2) 0.0438(16) -0.0017(15) 0.0121(11) 0.0007(13)
C15 0.0306(16) 0.066(2) 0.085(3) 0.006(2) 0.0167(16) -0.0035(14)
C16 0.0291(15) 0.065(2) 0.078(3) 0.0086(19) 0.0131(15) -0.0006(14)
Cl1 0.0466(5) 0.0592(5) 0.0564(5) 0.0065(4) 0.0141(4) 0.0013(3)
O1 0.080(2) 0.169(4) 0.063(2) -0.015(2) 0.0167(18) -0.013(3)
O2 0.082(3) 0.067(2) 0.151(4) 0.031(2) 0.007(2) -0.0094(18)
O3 0.113(3) 0.111(3) 0.107(3) -0.015(2) 0.070(3) 0.008(2)
O4 0.064(2) 0.071(2) 0.137(4) 0.023(2) 0.010(2) 0.0080(16)
Br1 0.1259(7) 0.1219(6) 0.1418(8) 0.0242(5) 0.0575(6) 0.0246(5)
C93 0.065(3) 0.117(5) 0.147(7) 0.041(5) 0.020(4) -0.002(3)
C94 0.094(5) 0.127(6) 0.132(7) 0.017(5) 0.004(5) -0.035(5)
C95 0.126(7) 0.115(6) 0.147(8) -0.008(5) 0.033(6) -0.026(5)
C96 0.091(5) 0.135(7) 0.156(8) -0.017(6) 0.031(5) 0.010(5)
C97 0.066(4) 0.121(5) 0.143(7) 0.002(5) 0.016(4) 0.002(3)
C98 0.070(3) 0.084(4) 0.127(5) 0.028(3) 0.028(3) 0.000(3)
Br2 0.0783(9) 0.313(4) 0.0819(9) -0.0117(13) 0.0368(7) -0.0215(13)

loop_
_atom_type_symbol
_atom_type_description
_atom_type_scat_dispersion_real
_atom_type_scat_dispersion_imag
_atom_type_scat_source
C C 0.0033 0.0016 'International Tables Vol C Tables 4.2.6.8 and 6.1.1.4'
H H 0.0000 0.0000 'International Tables Vol C Tables 4.2.6.8 and 6.1.1.4'
N N 0.0061 0.0033 'International Tables Vol C Tables 4.2.6.8 and 6.1.1.4'
O O 0.0106 0.0060 'International Tables Vol C Tables 4.2.6.8 and 6.1.1.4'
S S 0.1246 0.1234 'International Tables Vol C Tables 4.2.6.8 and 6.1.1.4'
Cl Cl 0.1484 0.1585 'International Tables Vol C Tables 4.2.6.8 and 6.1.1.4'
Cr Cr 0.3209 0.6236 'International Tables Vol C Tables 4.2.6.8 and 6.1.1.4'
Br Br -0.2901 2.4595 'International Tables Vol C Tables 4.2.6.8 and 6.1.1.4'

loop_
_geom_angle_atom_site_label_1
_geom_angle_atom_site_label_2
_geom_angle_atom_site_label_3
_geom_angle
_geom_angle_site_symmetry_1
_geom_angle_site_symmetry_3
N1 Cr1 N1 180.00(14) . 7_556
N1 Cr1 N2 85.24(11) . 7_556
N1 Cr1 N2 94.76(11) 7_556 7_556
N1 Cr1 N2 94.76(11) . .
N1 Cr1 N2 85.24(11) 7_556 .
N2 Cr1 N2 179.996(1) 7_556 .
N1 Cr1 C6 90.51(11) . .
N1 Cr1 C6 89.49(11) 7_556 .
N2 Cr1 C6 88.53(11) 7_556 .
N2 Cr1 C6 91.48(11) . .
N1 Cr1 C6 89.49(11) . 7_556
N1 Cr1 C6 90.51(11) 7_556 7_556
N2 Cr1 C6 91.47(11) 7_556 7_556
N2 Cr1 C6 88.52(11) . 7_556
C6 Cr1 C6 180.00(5) . 7_556
C11 S1 C9 95.28(14) . .
C10 S2 C11 96.36(14) . .
C12 S3 C13 95.17(15) . .
C12 S4 C14 95.10(15) . .
C13 S5 C15 99.26(18) . .
C14 S6 C16 101.37(18) . .
C5 N1 C1 113.8(3) 7_556 .
C5 N1 Cr1 106.4(2) 7_556 .
C1 N1 Cr1 115.4(2) . .
C4 N2 C3 113.6(3) . .
C4 N2 Cr1 106.0(2) . .
C3 N2 Cr1 115.8(2) . .
N1 C1 C2 111.4(3) . .
C3 C2 C1 115.9(3) . .
N2 C3 C2 112.5(3) . .
N2 C4 C5 109.0(3) . .
N1 C5 C4 108.9(3) 7_556 .
C7 C6 Cr1 175.0(3) . .
C6 C7 C9 177.0(3) . .
C10 C9 C7 124.7(3) . .
C10 C9 S1 116.9(2) . .
C7 C9 S1 118.3(2) . .
C9 C10 C8 125.6(3) . .
C9 C10 S2 116.5(2) . .
C8 C10 S2 117.8(2) . .
C12 C11 S2 122.2(2) . .
C12 C11 S1 123.1(3) . .
S2 C11 S1 114.73(16) . .
C11 C12 S3 123.3(3) . .
C11 C12 S4 121.3(3) . .
S3 C12 S4 115.33(17) . .
C14 C13 S5 127.7(2) . .
C14 C13 S3 117.3(2) . .
S5 C13 S3 114.96(19) . .
C13 C14 S6 129.8(3) . .
C13 C14 S4 117.1(2) . .
S6 C14 S4 113.1(2) . .
C16 C15 S5 112.7(3) . .
C15 C16 S6 113.0(3) . .
O3 Cl1 O2 112.4(3) . .
O3 Cl1 O1 107.5(3) . .
O2 Cl1 O1 107.6(3) . .
O3 Cl1 O4 110.0(3) . .
O2 Cl1 O4 110.3(2) . .
O1 Cl1 O4 108.9(3) . .
C98 C93 C94 119.1(7) . .
C95 C94 C93 122.7(8) . .
C94 C95 C96 116.7(9) . .
C97 C96 C95 121.5(8) . .
C98 C97 C96 119.4(8) . .
C97 C98 C93 120.6(8) . .
C97 C98 Br1 119.1(6) . .
C93 C98 Br1 120.2(6) . .
C102 C100 C104 117.8(9) . .
C102 C100 Br2 123.2(7) . .
C104 C100 Br2 119.0(8) . .
C100 C102 C103 123.5(9) . .
C105 C103 C102 117.6(11) . .
C101 C104 C100 120.2(11) . .
C103 C105 C101 118.9(15) . .
C104 C101 C105 121.5(13) . .

loop_
_geom_bond_atom_site_label_1
_geom_bond_atom_site_label_2
_geom_bond_distance
_geom_bond_site_symmetry_2
Cr1 N1 2.070(3) .
Cr1 N1 2.070(3) 7_556
Cr1 N2 2.072(3) 7_556
Cr1 N2 2.072(3) .
Cr1 C6 2.078(3) .
Cr1 C6 2.078(3) 7_556
S1 C11 1.736(3) .
S1 C9 1.760(3) .
S2 C10 1.733(3) .
S2 C11 1.738(3) .
S3 C12 1.727(3) .
S3 C13 1.753(3) .
S4 C12 1.743(3) .
S4 C14 1.748(3) .
S5 C13 1.748(3) .
S5 C15 1.808(4) .
S6 C14 1.747(3) .
S6 C16 1.800(4) .
N1 C5 1.479(5) 7_556
N1 C1 1.493(4) .
N2 C4 1.479(5) .
N2 C3 1.486(4) .
C1 C2 1.523(6) .
C2 C3 1.509(6) .
C4 C5 1.516(5) .
C5 N1 1.479(5) 7_556
C6 C7 1.215(4) .
C7 C9 1.414(4) .
C8 C10 1.495(4) .
C9 C10 1.355(4) .
C11 C12 1.365(4) .
C13 C14 1.332(5) .
C15 C16 1.511(6) .
Cl1 O3 1.406(4) .
Cl1 O2 1.411(4) .
Cl1 O1 1.415(4) .
Cl1 O4 1.417(4) .
Br1 C98 1.900(8) .
C93 C98 1.367(10) .
C93 C94 1.383(12) .
C94 C95 1.353(13) .
C95 C96 1.394(12) .
C96 C97 1.387(12) .
C97 C98 1.352(9) .
Br2 C100 1.853(8) .
C100 C102 1.367(11) .
C100 C104 1.384(13) .
C102 C103 1.370(13) .
C103 C105 1.422(17) .
C104 C101 1.383(15) .
C105 C101 1.361(17) .
